data_1528607
loop_
_publ_author_name
'Jin Gengbang'
'Choi Eunsang'
'Albrecht-Schmitt, T.E.'

_publ_section_title
;
 Syntheses, structures, magnetism, and optical properties of gadolinium
 scandium chalcogenides
;
_journal_name_full 'Journal of Solid State Chemistry'
_journal_page_first 1075
_journal_page_last 1081
_journal_volume 182
_journal_year 2009
_chemical_formula_sum 'Gd3.04 S6 Sc0.96'
_chemical_name_systematic 'Gd3.04 Sc0.96 S6'
_space_group_IT_number 58
_symmetry_space_group_name_Hall '-P 2 2n'
_symmetry_space_group_name_H-M 'P n n m'
_cell_angle_alpha 90
_cell_angle_beta 90
_cell_angle_gamma 90
_cell_formula_units_Z 4
_cell_length_a 13.5488
_cell_length_b 16.3057
_cell_length_c 3.8337
_cell_volume 846.951
_citation_journal_id_ASTM JSSCBI
_cod_data_source_file JinGengbang_JSSCBI_2009_1727.cif
_cod_data_source_block Gd3.04S6Sc0.96
_cod_original_cell_volume 846.9513
_cod_database_code 1528607

loop_
_symmetry_equiv_pos_as_xyz
x,y,z
-x,-y,z
x+1/2,-y+1/2,-z+1/2
-x+1/2,y+1/2,-z+1/2
-x,-y,-z
x,y,-z
-x-1/2,y-1/2,z-1/2
x-1/2,-y-1/2,z-1/2

loop_
_atom_site_label
_atom_site_type_symbol
_atom_site_fract_x
_atom_site_fract_y
_atom_site_fract_z
_atom_site_occupancy
_atom_site_U_iso_or_equiv
S1 S-2 0.0914 0.92177 0 1 0.0
Sc1 Sc+3 0.5 0.5 0 0.978 0.0
Gd3 Gd+3 0.18363 0.6497 0 1 0.0
Gd4 Gd+3 0.5 0.5 0 0.022 0.0
S2 S-2 0.3785 0.61084 0 1 0.0
S6 S-2 0.3143 0.7893 0 1 0.0
Gd2 Gd+3 0.74754 0.60147 0 1 0.0
Gd1 Gd+3 0.04635 0.21946 0 1 0.0
S3 S-2 0.3935 0.25259 0 1 0.0
Sc2 Sc+3 0.5 0 0 0.947 0.0
S5 S-2 0.021 0.39607 0 1 0.0
S4 S-2 0.31342 0.02225 0 1 0.0
Gd5 Gd+3 0.5 0 0 0.053 0.0
